data_4341873
loop_
_publ_author_name
'Waggoner, Nolan W.'
'Saccoccia, Beau'
'Ibarra, Ilich A.'
'Lynch, Vincent M.'
'Wood, Paul T.'
'Humphrey, Simon M.'

_publ_contact_author 'Dr. Simon M. Humphrey'
_publ_section_title
;
 Magnetism of Linear [Ln3](9+) Oxo-Bridged Clusters (Ln = Pr, Nd)
 Supported inside a [R3PR'](+) Phosphonium Coordination Material.
;
_journal_name_full 'Inorganic chemistry'
_journal_page_first 141203090646001
_journal_paper_doi 10.1021/ic5023642
_journal_year 2014
_chemical_formula_moiety 'C88 H60 Nd3 O24 P4, 5(H2 O), 2(C3 H7 N O)'
_chemical_formula_sum 'C94 H84 N2 Nd3 O31 P4'
_chemical_formula_weight 2294.3
_chemical_name_systematic
; 
 ? 
;
_space_group_IT_number 167
_symmetry_cell_setting hexagonal
_symmetry_space_group_name_Hall '-R 3 2"c'
_symmetry_space_group_name_H-M 'R -3 c :H'
_atom_sites_solution_hydrogens geom
_atom_sites_solution_primary direct
_atom_sites_solution_secondary difmap
_audit_creation_method SHELXL-97
_cell_angle_alpha 90.00
_cell_angle_beta 90.00
_cell_angle_gamma 120.00
_cell_formula_units_Z 6
_cell_length_a 14.157(3)
_cell_length_b 14.157(3)
_cell_length_c 104.37(3)
_cell_measurement_reflns_used 6390
_cell_measurement_temperature 100(2)
_cell_measurement_theta_max 27.1
_cell_measurement_theta_min 1.2
_cell_volume 18115(8)
_computing_cell_refinement 'CrystalClear (Rigaku Inc., 2008)'
_computing_data_collection 'CrystalClear (Rigaku Inc., 2008)'
_computing_data_reduction 'CrystalClear (Rigaku Inc., 2008)'
_computing_molecular_graphics 'XP SHELXTL/PC, Siemens Analytical'
_computing_publication_material 'XP SHELXTL/PC, Siemens Analytical'
_computing_structure_refinement 'SHELXL-2013 (Sheldrick, 2013)'
_computing_structure_solution
;

SIR97 - Altomare A., Burla M.C., Camalli M., Cascarano G.L., Giacovazzo C., 
Guagliardi A., Moliterni A.G.G., Polidori G.,Spagna R.
;
_diffrn_ambient_temperature 100(2)
_diffrn_measured_fraction_theta_full 0.990
_diffrn_measured_fraction_theta_max 0.990
_diffrn_measurement_device_type 'Rigaku AFC-12 with Saturn 724+ CCD'
_diffrn_measurement_method \w-scans
_diffrn_radiation_monochromator graphite
_diffrn_radiation_source 'fine-focus sealed tube'
_diffrn_radiation_type MoK\a
_diffrn_radiation_wavelength 0.71073
_diffrn_reflns_av_R_equivalents 0.0810
_diffrn_reflns_av_sigmaI/netI 0.0638
_diffrn_reflns_limit_h_max 16
_diffrn_reflns_limit_h_min -13
_diffrn_reflns_limit_k_max 12
_diffrn_reflns_limit_k_min -13
_diffrn_reflns_limit_l_max 123
_diffrn_reflns_limit_l_min -67
_diffrn_reflns_number 14852
_diffrn_reflns_theta_full 25.00
_diffrn_reflns_theta_max 25.00
_diffrn_reflns_theta_min 3.71
_exptl_absorpt_coefficient_mu 1.388
_exptl_absorpt_correction_T_max 1.00
_exptl_absorpt_correction_T_min 0.830
_exptl_absorpt_correction_type multi-scan
_exptl_absorpt_process_details
;
Abscor. T. Higashi (2001). The Rigaku Corporation, Tokyo, Japan.
;
_exptl_crystal_colour Colorless
_exptl_crystal_density_diffrn 1.256
_exptl_crystal_density_method 'not measured'
_exptl_crystal_description Rod
_exptl_crystal_F_000 6840
_exptl_crystal_size_max 0.25
_exptl_crystal_size_mid 0.15
_exptl_crystal_size_min 0.09
_platon_squeeze_details
;
;
_refine_diff_density_max 1.730
_refine_diff_density_min -1.510
_refine_diff_density_rms 0.153
_refine_ls_extinction_method none
_refine_ls_goodness_of_fit_ref 1.055
_refine_ls_hydrogen_treatment constr
_refine_ls_matrix_type full
_refine_ls_number_parameters 208
_refine_ls_number_reflns 3523
_refine_ls_number_restraints 10
_refine_ls_restrained_S_all 1.059
_refine_ls_R_factor_all 0.1054
_refine_ls_R_factor_gt 0.0779
_refine_ls_shift/su_max 0.003
_refine_ls_shift/su_mean 0.000
_refine_ls_structure_factor_coef Fsqd
_refine_ls_weighting_details 'calc w=1/[\s^2^(Fo^2^)+(0.1354P)^2^+97.0533P] where P=(Fo^2^+2Fc^2^)/3'
_refine_ls_weighting_scheme calc
_refine_ls_wR_factor_gt 0.2229
_refine_ls_wR_factor_ref 0.2445
_reflns_number_gt 2322
_reflns_number_total 3523
_reflns_threshold_expression >2sigma(I)
_cod_data_source_file ic5023642_si_002.cif
_cod_data_source_block sh11027
_cod_depositor_comments
;
The following automatic conversions were performed:

'_symmetry_cell_setting' value 'Hexagonal' changed to 'hexagonal'
according to
/home/saulius/struct/COD-crude-data--automatic-downloads/rss-feeds/ACS/lib/dictionaries/cif_core.dic
dictionary named 'cif_core.dic' version 2.4.2 from 2011-04-26.

Automatic conversion script
Id: cif_fix_values 2935 2014-11-11 08:27:57Z andrius 
;
_cod_original_cell_volume 18116(7)
_cod_original_sg_symbol_H-M R-3c
_cod_database_code 4341873

loop_
_symmetry_equiv_pos_as_xyz
'x, y, z'
'-y, x-y, z'
'-x+y, -x, z'
'y, x, -z+1/2'
'-x, -x+y, -z+1/2'
'x-y, -y, -z+1/2'
'x+2/3, y+1/3, z+1/3'
'-y+2/3, x-y+1/3, z+1/3'
'-x+y+2/3, -x+1/3, z+1/3'
'y+2/3, x+1/3, -z+5/6'
'-x+2/3, -x+y+1/3, -z+5/6'
'x-y+2/3, -y+1/3, -z+5/6'
'x+1/3, y+2/3, z+2/3'
'-y+1/3, x-y+2/3, z+2/3'
'-x+y+1/3, -x+2/3, z+2/3'
'y+1/3, x+2/3, -z+7/6'
'-x+1/3, -x+y+2/3, -z+7/6'
'x-y+1/3, -y+2/3, -z+7/6'
'-x, -y, -z'
'y, -x+y, -z'
'x-y, x, -z'
'-y, -x, z-1/2'
'x, x-y, z-1/2'
'-x+y, y, z-1/2'
'-x+2/3, -y+1/3, -z+1/3'
'y+2/3, -x+y+1/3, -z+1/3'
'x-y+2/3, x+1/3, -z+1/3'
'-y+2/3, -x+1/3, z-1/6'
'x+2/3, x-y+1/3, z-1/6'
'-x+y+2/3, y+1/3, z-1/6'
'-x+1/3, -y+2/3, -z+2/3'
'y+1/3, -x+y+2/3, -z+2/3'
'x-y+1/3, x+2/3, -z+2/3'
'-y+1/3, -x+2/3, z+1/6'
'x+1/3, x-y+2/3, z+1/6'
'-x+y+1/3, y+2/3, z+1/6'

loop_
_atom_site_label
_atom_site_type_symbol
_atom_site_fract_x
_atom_site_fract_y
_atom_site_fract_z
_atom_site_U_iso_or_equiv
_atom_site_adp_type
_atom_site_occupancy
_atom_site_symmetry_multiplicity
_atom_site_calc_flag
_atom_site_refinement_flags
_atom_site_disorder_assembly
_atom_site_disorder_group
Nd1 Nd 0.0000 0.0000 0.0000 0.0422(4) Uani 1 6 d S . .
Nd2 Nd 0.0000 0.0000 0.037470(6) 0.0416(3) Uani 1 3 d S . .
P1 P -0.3333 0.3333 0.03692(3) 0.0497(9) Uani 1 3 d S . .
P2 P 0.3333 0.6667 0.07146(3) 0.0420(8) Uani 1 3 d S . .
O1 O -0.1658(4) 0.0227(5) 0.00606(5) 0.0650(16) Uani 1 1 d . . .
O2 O -0.0339(4) 0.0965(4) 0.02023(4) 0.0463(12) Uani 1 1 d . . .
O3 O 0.0115(4) 0.1381(4) 0.05356(4) 0.0434(12) Uani 1 1 d . . .
O4 O 0.1500(4) 0.1919(4) 0.04013(5) 0.0525(13) Uani 1 1 d . . .
CP1 C -0.3333 0.3333 0.05404(13) 0.060(4) Uani 1 3 d S . .
HP1A H -0.2705 0.3606 0.0567 0.090 Uiso 1 1 calc R . .
C1 C -0.2741(6) 0.2556(6) 0.03108(8) 0.052(2) Uani 1 1 d . . .
C2 C -0.3221(9) 0.1832(12) 0.02120(13) 0.126(6) Uani 1 1 d . . .
H2 H -0.3887 0.1696 0.0179 0.152 Uiso 1 1 calc R . .
CP2 C 0.3333 0.6667 0.08854(12) 0.050(3) Uani 1 3 d S . .
HP2A H 0.2703 0.6331 0.0912 0.075 Uiso 1 1 calc R . .
C3 C -0.2694(9) 0.1301(12) 0.01621(12) 0.125(5) Uani 1 1 d . . .
H3 H -0.2993 0.0858 0.0090 0.150 Uiso 1 1 calc R . .
C4 C -0.1758(6) 0.1401(6) 0.02137(7) 0.0507(19) Uani 1 1 d . . .
C5 C -0.1351(10) 0.2082(9) 0.03125(11) 0.099(4) Uani 1 1 d . . .
H5 H -0.0703 0.2197 0.0349 0.119 Uiso 1 1 calc R . .
C6 C -0.1855(10) 0.2638(10) 0.03644(11) 0.104(4) Uani 1 1 d . . .
H6 H -0.1562 0.3068 0.0437 0.125 Uiso 1 1 calc R . .
C7 C -0.1231(6) 0.0829(6) 0.01563(7) 0.0493(19) Uani 1 1 d . . .
C8 C 0.2693(6) 0.5296(6) 0.06549(6) 0.0445(18) Uani 1 1 d . . .
C9 C 0.1653(6) 0.4520(6) 0.06979(7) 0.0517(19) Uani 1 1 d . . .
H9 H 0.1317 0.4700 0.0762 0.062 Uiso 1 1 calc R . .
C10 C 0.1137(6) 0.3512(6) 0.06464(6) 0.0474(19) Uani 1 1 d . . .
H10 H 0.0442 0.3008 0.0675 0.057 Uiso 1 1 calc R . .
C11 C 0.1621(6) 0.3214(7) 0.05522(7) 0.0483(19) Uani 1 1 d . . .
C12 C 0.2649(7) 0.3974(7) 0.05078(8) 0.065(2) Uani 1 1 d . . .
H12 H 0.2981 0.3784 0.0444 0.079 Uiso 1 1 calc R . .
C13 C 0.3181(6) 0.5015(6) 0.05588(8) 0.058(2) Uani 1 1 d . . .
H13 H 0.3867 0.5526 0.0529 0.070 Uiso 1 1 calc R . .
C14 C 0.1060(6) 0.2100(7) 0.04928(7) 0.0443(17) Uani 1 1 d . . .
O1W O 0.206(2) 0.827(2) 0.0175(3) 0.185(11) Uiso 0.50 1 d P . .
O2W O 0.6667 0.545(2) 0.0833 0.191(10) Uiso 0.67 2 d SP . .
O100 O 0.536(2) 0.456(2) 0.0606(3) 0.139(11) Uiso 0.33 1 d PD A -1
N100 N 0.379(3) 0.300(3) 0.0724(4) 0.24(2) Uiso 0.33 1 d PD A -1
C100 C 0.463(3) 0.404(3) 0.0702(4) 0.26(4) Uiso 0.33 1 d PD A -1
H10B H 0.4712 0.4512 0.0769 0.315 Uiso 0.33 1 calc PR A -1
C101 C 0.317(4) 0.277(3) 0.0841(5) 0.20(3) Uiso 0.33 1 d PD A -1
H10A H 0.3439 0.3421 0.0891 0.306 Uiso 0.33 1 calc PR A -1
H10C H 0.3234 0.2226 0.0889 0.306 Uiso 0.33 1 calc PR A -1
H10D H 0.2415 0.2495 0.0820 0.306 Uiso 0.33 1 calc PR A -1
C102 C 0.346(4) 0.209(3) 0.0641(4) 0.153(17) Uiso 0.33 1 d PD A -1
H10F H 0.3843 0.2329 0.0561 0.229 Uiso 0.33 1 calc PR A -1
H10E H 0.2688 0.1747 0.0626 0.229 Uiso 0.33 1 calc PR A -1
H10G H 0.3620 0.1569 0.0680 0.229 Uiso 0.33 1 calc PR A -1

loop_
_atom_site_aniso_label
_atom_site_aniso_U_11
_atom_site_aniso_U_22
_atom_site_aniso_U_33
_atom_site_aniso_U_23
_atom_site_aniso_U_13
_atom_site_aniso_U_12
Nd1 0.0432(5) 0.0432(5) 0.0403(6) 0.000 0.000 0.0216(2)
Nd2 0.0415(4) 0.0415(4) 0.0418(5) 0.000 0.000 0.0208(2)
P1 0.0476(14) 0.0476(14) 0.054(2) 0.000 0.000 0.0238(7)
P2 0.0451(13) 0.0451(13) 0.0357(15) 0.000 0.000 0.0225(6)
O1 0.062(4) 0.074(4) 0.064(3) -0.012(3) -0.007(3) 0.038(3)
O2 0.040(3) 0.046(3) 0.055(3) 0.009(2) 0.001(2) 0.023(2)
O3 0.047(3) 0.032(3) 0.054(3) 0.003(2) 0.005(2) 0.021(2)
O4 0.044(3) 0.043(3) 0.059(3) -0.003(2) 0.012(2) 0.013(3)
CP1 0.060(6) 0.060(6) 0.059(9) 0.000 0.000 0.030(3)
C1 0.044(5) 0.058(5) 0.058(4) 0.004(4) 0.004(3) 0.029(4)
C2 0.089(8) 0.187(13) 0.161(11) -0.113(10) -0.058(8) 0.112(9)
CP2 0.053(6) 0.053(6) 0.044(7) 0.000 0.000 0.027(3)
C3 0.090(8) 0.191(14) 0.127(10) -0.107(10) -0.057(7) 0.096(10)
C4 0.043(5) 0.046(5) 0.059(4) 0.003(3) -0.001(3) 0.019(4)
C5 0.108(8) 0.097(8) 0.132(9) -0.060(7) -0.065(7) 0.081(7)
C6 0.119(9) 0.122(9) 0.124(9) -0.081(7) -0.073(7) 0.100(8)
C7 0.043(5) 0.045(5) 0.053(4) 0.002(3) 0.001(3) 0.016(4)
C8 0.053(5) 0.041(4) 0.040(3) 0.007(3) 0.004(3) 0.025(4)
C9 0.059(5) 0.042(5) 0.049(4) -0.002(3) 0.009(4) 0.022(4)
C10 0.043(5) 0.053(5) 0.050(4) 0.007(3) 0.010(3) 0.026(4)
C11 0.054(5) 0.052(5) 0.046(4) 0.001(3) 0.003(3) 0.031(4)
C12 0.057(6) 0.051(5) 0.070(5) -0.012(4) 0.024(4) 0.013(4)
C13 0.038(5) 0.036(5) 0.087(6) -0.004(4) 0.024(4) 0.009(4)
C14 0.037(4) 0.049(5) 0.048(4) 0.003(3) 0.000(3) 0.022(4)

loop_
_atom_type_symbol
_atom_type_description
_atom_type_scat_dispersion_real
_atom_type_scat_dispersion_imag
_atom_type_scat_source
C C 0.0033 0.0016 'International Tables Vol C Tables 4.2.6.8 and 6.1.1.4'
H H 0.0000 0.0000 'International Tables Vol C Tables 4.2.6.8 and 6.1.1.4'
Nd Nd -0.1943 3.0179 'International Tables Vol C Tables 4.2.6.8 and 6.1.1.4'
O O 0.0106 0.0060 'International Tables Vol C Tables 4.2.6.8 and 6.1.1.4'
P P 0.1023 0.0942 'International Tables Vol C Tables 4.2.6.8 and 6.1.1.4'
N N 0.0061 0.0033 'International Tables Vol C Tables 4.2.6.8 and 6.1.1.4'

loop_
_geom_angle_atom_site_label_1
_geom_angle_atom_site_label_2
_geom_angle_atom_site_label_3
_geom_angle
_geom_angle_site_symmetry_1
_geom_angle_site_symmetry_3
O1 Nd1 O1 114.29(10) . 3
O1 Nd1 O1 65.71(10) . 21
O1 Nd1 O1 180.0(2) 3 21
O1 Nd1 O1 114.29(10) . 2
O1 Nd1 O1 114.29(10) 3 2
O1 Nd1 O1 65.71(10) 21 2
O1 Nd1 O1 65.71(10) . 20
O1 Nd1 O1 65.71(10) 3 20
O1 Nd1 O1 114.29(10) 21 20
O1 Nd1 O1 180.0(2) 2 20
O1 Nd1 O1 179.992(1) . 19
O1 Nd1 O1 65.71(10) 3 19
O1 Nd1 O1 114.29(10) 21 19
O1 Nd1 O1 65.71(10) 2 19
O1 Nd1 O1 114.29(10) 20 19
O1 Nd1 O2 68.35(16) . 21
O1 Nd1 O2 130.98(16) 3 21
O1 Nd1 O2 49.02(16) 21 21
O1 Nd1 O2 106.65(17) 2 21
O1 Nd1 O2 73.35(17) 20 21
O1 Nd1 O2 111.64(16) 19 21
O1 Nd1 O2 106.65(17) . 20
O1 Nd1 O2 68.36(16) 3 20
O1 Nd1 O2 111.64(16) 21 20
O1 Nd1 O2 130.98(16) 2 20
O1 Nd1 O2 49.02(16) 20 20
O1 Nd1 O2 73.35(17) 19 20
O2 Nd1 O2 64.68(16) 21 20
O1 Nd1 O2 73.35(17) . 2
O1 Nd1 O2 111.64(16) 3 2
O1 Nd1 O2 68.36(16) 21 2
O1 Nd1 O2 49.02(16) 2 2
O1 Nd1 O2 130.98(16) 20 2
O1 Nd1 O2 106.65(17) 19 2
O2 Nd1 O2 115.32(16) 21 2
O2 Nd1 O2 180.00(12) 20 2
O1 Nd1 O2 130.97(16) . 19
O1 Nd1 O2 106.65(17) 3 19
O1 Nd1 O2 73.35(17) 21 19
O1 Nd1 O2 68.36(16) 2 19
O1 Nd1 O2 111.64(16) 20 19
O1 Nd1 O2 49.02(16) 19 19
O2 Nd1 O2 64.68(16) 21 19
O2 Nd1 O2 64.68(16) 20 19
O2 Nd1 O2 115.32(16) 2 19
O1 Nd1 O2 111.65(16) . 3
O1 Nd1 O2 49.02(16) 3 3
O1 Nd1 O2 130.98(16) 21 3
O1 Nd1 O2 73.35(17) 2 3
O1 Nd1 O2 106.65(17) 20 3
O1 Nd1 O2 68.36(16) 19 3
O2 Nd1 O2 180.00(12) 21 3
O2 Nd1 O2 115.32(16) 20 3
O2 Nd1 O2 64.68(16) 2 3
O2 Nd1 O2 115.32(16) 19 3
O1 Nd1 O2 49.03(16) . .
O1 Nd1 O2 73.35(17) 3 .
O1 Nd1 O2 106.65(17) 21 .
O1 Nd1 O2 111.64(16) 2 .
O1 Nd1 O2 68.36(16) 20 .
O1 Nd1 O2 130.98(16) 19 .
O2 Nd1 O2 115.32(16) 21 .
O2 Nd1 O2 115.32(16) 20 .
O2 Nd1 O2 64.68(16) 2 .
O2 Nd1 O2 179.997(1) 19 .
O2 Nd1 O2 64.68(16) 3 .
O2 Nd2 O2 71.89(19) . 2
O2 Nd2 O2 71.89(19) . 3
O2 Nd2 O2 71.89(19) 2 3
O2 Nd2 O4 76.78(17) . .
O2 Nd2 O4 139.03(17) 2 .
O2 Nd2 O4 73.74(16) 3 .
O2 Nd2 O4 73.74(16) . 2
O2 Nd2 O4 76.79(17) 2 2
O2 Nd2 O4 139.03(17) 3 2
O4 Nd2 O4 118.77(4) . 2
O2 Nd2 O4 139.04(17) . 3
O2 Nd2 O4 73.74(16) 2 3
O2 Nd2 O4 76.78(17) 3 3
O4 Nd2 O4 118.77(4) . 3
O4 Nd2 O4 118.77(4) 2 3
O2 Nd2 O3 126.01(17) . 2
O2 Nd2 O3 90.66(16) 2 2
O2 Nd2 O3 150.49(17) 3 2
O4 Nd2 O3 129.56(15) . 2
O4 Nd2 O3 52.40(15) 2 2
O4 Nd2 O3 75.52(16) 3 2
O2 Nd2 O3 150.49(17) . 3
O2 Nd2 O3 126.01(17) 2 3
O2 Nd2 O3 90.65(16) 3 3
O4 Nd2 O3 75.52(16) . 3
O4 Nd2 O3 129.55(15) 2 3
O4 Nd2 O3 52.40(15) 3 3
O3 Nd2 O3 80.45(15) 2 3
O2 Nd2 O3 90.65(16) . .
O2 Nd2 O3 150.49(17) 2 .
O2 Nd2 O3 126.01(17) 3 .
O4 Nd2 O3 52.41(15) . .
O4 Nd2 O3 75.52(16) 2 .
O4 Nd2 O3 129.55(15) 3 .
O3 Nd2 O3 80.45(15) 2 .
O3 Nd2 O3 80.45(15) 3 .
O2 Nd2 C14 83.34(18) . .
O2 Nd2 C14 155.18(19) 2 .
O2 Nd2 C14 99.27(19) 3 .
O4 Nd2 C14 25.57(17) . .
O4 Nd2 C14 98.21(19) 2 .
O4 Nd2 C14 127.92(17) 3 .
O3 Nd2 C14 105.65(18) 2 .
O3 Nd2 C14 76.05(16) 3 .
O3 Nd2 C14 26.85(17) . .
O2 Nd2 C14 155.19(19) . 3
O2 Nd2 C14 99.28(19) 2 3
O2 Nd2 C14 83.35(18) 3 3
O4 Nd2 C14 98.21(19) . 3
O4 Nd2 C14 127.92(17) 2 3
O4 Nd2 C14 25.57(17) 3 3
O3 Nd2 C14 76.05(16) 2 3
O3 Nd2 C14 26.84(17) 3 3
O3 Nd2 C14 105.65(18) . 3
C14 Nd2 C14 102.71(17) . 3
O2 Nd2 C14 99.28(19) . 2
O2 Nd2 C14 83.35(18) 2 2
O2 Nd2 C14 155.18(19) 3 2
O4 Nd2 C14 127.92(17) . 2
O4 Nd2 C14 25.57(17) 2 2
O4 Nd2 C14 98.20(19) 3 2
O3 Nd2 C14 26.84(17) 2 2
O3 Nd2 C14 105.65(18) 3 2
O3 Nd2 C14 76.05(16) . 2
C14 Nd2 C14 102.71(17) . 2
C14 Nd2 C14 102.71(17) 3 2
CP1 P1 C1 109.9(3) . 3_455
CP1 P1 C1 109.9(3) . 2_565
C1 P1 C1 109.1(3) 3_455 2_565
CP1 P1 C1 109.9(3) . .
C1 P1 C1 109.1(3) 3_455 .
C1 P1 C1 109.1(3) 2_565 .
CP2 P2 C8 110.3(2) . 3_565
CP2 P2 C8 110.3(2) . .
C8 P2 C8 108.6(2) 3_565 .
CP2 P2 C8 110.3(2) . 2_665
C8 P2 C8 108.6(2) 3_565 2_665
C8 P2 C8 108.6(2) . 2_665
C7 O1 Nd1 96.8(5) . .
C7 O2 Nd2 130.5(5) . .
C7 O2 Nd1 92.4(4) . .
Nd2 O2 Nd1 99.18(17) . .
C14 O3 Nd2 91.2(4) . .
C14 O4 Nd2 94.0(5) . .
P1 CP1 HP1A 109.5 . .
C6 C1 C2 118.5(8) . .
C6 C1 P1 121.1(7) . .
C2 C1 P1 120.4(6) . .
C1 C2 C3 119.0(9) . .
C1 C2 H2 120.5 . .
C3 C2 H2 120.5 . .
P2 CP2 HP2A 109.5 . .
C4 C3 C2 123.1(9) . .
C4 C3 H3 118.4 . .
C2 C3 H3 118.4 . .
C5 C4 C3 115.1(8) . .
C5 C4 C7 124.0(8) . .
C3 C4 C7 120.8(7) . .
C4 C5 C6 123.2(9) . .
C4 C5 H5 118.4 . .
C6 C5 H5 118.4 . .
C1 C6 C5 120.7(8) . .
C1 C6 H6 119.6 . .
C5 C6 H6 119.6 . .
O1 C7 O2 120.5(7) . .
O1 C7 C4 119.5(7) . .
O2 C7 C4 119.9(7) . .
O1 C7 Nd1 58.8(4) . .
O2 C7 Nd1 62.7(4) . .
C4 C7 Nd1 169.0(5) . .
C13 C8 C9 119.1(7) . .
C13 C8 P2 120.5(6) . .
C9 C8 P2 120.2(5) . .
C10 C9 C8 120.2(7) . .
C10 C9 H9 119.9 . .
C8 C9 H9 119.9 . .
C9 C10 C11 121.3(7) . .
C9 C10 H10 119.4 . .
C11 C10 H10 119.4 . .
C10 C11 C12 119.3(8) . .
C10 C11 C14 122.3(7) . .
C12 C11 C14 118.4(6) . .
C13 C12 C11 120.0(7) . .
C13 C12 H12 120.0 . .
C11 C12 H12 120.0 . .
C12 C13 C8 120.1(7) . .
C12 C13 H13 120.0 . .
C8 C13 H13 120.0 . .
O4 C14 O3 122.4(7) . .
O4 C14 C11 118.8(7) . .
O3 C14 C11 118.8(6) . .
O4 C14 Nd2 60.5(4) . .
O3 C14 Nd2 62.0(4) . .
C11 C14 Nd2 178.8(5) . .
C100 N100 C102 126.0(18) . .
C100 N100 C101 119.0(17) . .
C102 N100 C101 115.0(16) . .
O100 C100 N100 136(3) . .
O100 C100 H10B 112.0 . .
N100 C100 H10B 112.0 . .
N100 C101 H10A 109.5 . .
N100 C101 H10C 109.5 . .
H10A C101 H10C 109.5 . .
N100 C101 H10D 109.5 . .
H10A C101 H10D 109.5 . .
H10C C101 H10D 109.5 . .
N100 C102 H10F 109.5 . .
N100 C102 H10E 109.5 . .
H10F C102 H10E 109.5 . .
N100 C102 H10G 109.5 . .
H10F C102 H10G 109.5 . .
H10E C102 H10G 109.5 . .

loop_
_geom_bond_atom_site_label_1
_geom_bond_atom_site_label_2
_geom_bond_distance
_geom_bond_site_symmetry_2
Nd1 O1 2.602(5) .
Nd1 O1 2.602(5) 3
Nd1 O1 2.602(5) 21
Nd1 O1 2.602(5) 2
Nd1 O1 2.602(5) 20
Nd1 O1 2.602(5) 19
Nd1 O2 2.685(5) 21
Nd1 O2 2.685(5) 20
Nd1 O2 2.685(5) 2
Nd1 O2 2.685(5) 19
Nd1 O2 2.685(5) 3
Nd1 O2 2.685(5) .
Nd2 O2 2.447(5) .
Nd2 O2 2.447(5) 2
Nd2 O2 2.447(5) 3
Nd2 O4 2.489(5) .
Nd2 O4 2.489(5) 2
Nd2 O4 2.489(5) 3
Nd2 O3 2.520(4) 2
Nd2 O3 2.520(4) 3
Nd2 O3 2.520(4) .
Nd2 C14 2.854(8) .
Nd2 C14 2.854(8) 3
Nd2 C14 2.854(8) 2
P1 CP1 1.787(14) .
P1 C1 1.790(8) 3_455
P1 C1 1.790(8) 2_565
P1 C1 1.790(8) .
P2 CP2 1.782(13) .
P2 C8 1.794(8) 3_565
P2 C8 1.794(8) .
P2 C8 1.794(8) 2_665
O1 C7 1.255(9) .
O2 C7 1.273(9) .
O3 C14 1.289(8) .
O4 C14 1.235(8) .
CP1 HP1A 0.8200 .
C1 C6 1.325(12) .
C1 C2 1.371(12) .
C2 C3 1.398(13) .
C2 H2 0.9300 .
CP2 HP2A 0.8200 .
C3 C4 1.371(12) .
C3 H3 0.9300 .
C4 C5 1.331(12) .
C4 C7 1.474(11) .
C5 C6 1.408(13) .
C5 H5 0.9300 .
C6 H6 0.9300 .
C8 C13 1.385(10) .
C8 C9 1.399(10) .
C9 C10 1.347(10) .
C9 H9 0.9300 .
C10 C11 1.379(9) .
C10 H10 0.9300 .
C11 C12 1.387(10) .
C11 C14 1.500(11) .
C12 C13 1.382(10) .
C12 H12 0.9300 .
C13 H13 0.9300 .
O100 C100 1.36(3) .
N100 C100 1.38(3) .
N100 C102 1.42(3) .
N100 C101 1.44(2) .
C100 H10B 0.9300 .
C101 H10A 0.9600 .
C101 H10C 0.9600 .
C101 H10D 0.9600 .
C102 H10F 0.9600 .
C102 H10E 0.9600 .
C102 H10G 0.9600 .

loop_
_platon_squeeze_void_nr
_platon_squeeze_void_average_x
_platon_squeeze_void_average_y
_platon_squeeze_void_average_z
_platon_squeeze_void_volume
_platon_squeeze_void_count_electrons
_platon_squeeze_void_content
1 -0.017 0.489 0.000 568 133 ' '
2 -0.008 -0.007 0.167 563 133 ' '
3 0.000 0.000 0.250 22 4 ' '
4 0.116 0.861 0.334 563 133 ' '
5 -0.137 0.416 0.500 568 133 ' '
6 -0.008 -0.001 0.667 563 133 ' '
7 0.000 1.000 0.750 22 4 ' '
8 0.105 0.235 0.833 563 133 ' '
9 0.333 0.666 0.417 20 4 ' '
10 0.333 0.667 0.917 21 4 ' '
11 0.666 0.333 0.083 20 4 ' '
12 0.667 0.333 0.583 21 4 ' '
